data_7056553
loop_
_publ_author_name
'Ahmed, Faruk'
'Halder, Soumi'
'Dutta, Basudeb'
'Islam, Sakhiul'
'Sen, Chandana'
'Kundu, Suman'
'Sinha, Chittaranjan'
'Ray, Partha Pratim'
'Mir, Mohammad Hedayetullah'

_publ_section_title
;
 Synthesis and structural characterization of Cu(II)-based 1D coordination
 polymer and its application in Schottky device
;
_journal_name_full 'New J. Chem.'
_journal_paper_doi 10.1039/C7NJ01557G
_journal_year 2017
_chemical_formula_sum 'C26 H22 Cu N2 O5'
_chemical_formula_weight 505.99
_space_group_crystal_system orthorhombic
_space_group_IT_number 19
_space_group_name_Hall 'P 2ac 2ab'
_space_group_name_H-M_alt 'P 21 21 21'
_symmetry_space_group_name_Hall 'P 2ac 2ab'
_symmetry_space_group_name_H-M 'P 21 21 21'
_atom_sites_solution_hydrogens mixed
_audit_creation_method SHELXL-2014/7
_audit_update_record
;
2017-02-14 deposited with the CCDC.
2017-08-28 downloaded from the CCDC.
;
_cell_angle_alpha 90
_cell_angle_beta 90
_cell_angle_gamma 90
_cell_formula_units_Z 4
_cell_length_a 5.4915(2)
_cell_length_b 17.4030(5)
_cell_length_c 24.2402(7)
_cell_measurement_reflns_used 9912
_cell_measurement_temperature 297(2)
_cell_measurement_theta_max 28.19
_cell_measurement_theta_min 3.19
_cell_volume 2316.60(13)
_computing_cell_refinement 'Bruker SAINT'
_computing_data_collection 'Bruker APEX2'
_computing_data_reduction 'Bruker SAINT'
_computing_molecular_graphics 'Bruker SHELXTL'
_computing_publication_material 'Bruker SHELXTL'
_computing_structure_refinement 'SHELXL-2014 (Sheldrick 2014)'
_computing_structure_solution 'SHELXS-97 (Sheldrick 2008)'
_diffrn_ambient_temperature 297(2)
_diffrn_measured_fraction_theta_full 0.990
_diffrn_measured_fraction_theta_max 0.992
_diffrn_measurement_device_type 'Bruker APEX-II CCD'
_diffrn_measurement_method '\f and \w scans'
_diffrn_radiation_type MoK\a
_diffrn_radiation_wavelength 0.71073
_diffrn_reflns_av_R_equivalents 0.0328
_diffrn_reflns_av_unetI/netI 0.0399
_diffrn_reflns_Laue_measured_fraction_full 0.990
_diffrn_reflns_Laue_measured_fraction_max 0.992
_diffrn_reflns_limit_h_max 7
_diffrn_reflns_limit_h_min -6
_diffrn_reflns_limit_k_max 23
_diffrn_reflns_limit_k_min -23
_diffrn_reflns_limit_l_max 32
_diffrn_reflns_limit_l_min -32
_diffrn_reflns_number 20140
_diffrn_reflns_point_group_measured_fraction_full 0.992
_diffrn_reflns_point_group_measured_fraction_max 0.994
_diffrn_reflns_theta_full 25.242
_diffrn_reflns_theta_max 28.278
_diffrn_reflns_theta_min 3.441
_diffrn_source Mo
_exptl_absorpt_coefficient_mu 0.983
_exptl_absorpt_correction_T_max 0.789
_exptl_absorpt_correction_T_min 0.611
_exptl_absorpt_correction_type multi-scan
_exptl_absorpt_process_details 'APEX2 (Bruker AXS Inc. 2007)'
_exptl_crystal_colour red
_exptl_crystal_density_diffrn 1.451
_exptl_crystal_description block
_exptl_crystal_F_000 1044
_exptl_crystal_size_max 0.55
_exptl_crystal_size_mid 0.41
_exptl_crystal_size_min 0.25
_refine_diff_density_max 0.665
_refine_diff_density_min -0.346
_refine_diff_density_rms 0.058
_refine_ls_abs_structure_details
;
 Flack x determined using 1917 quotients [(I+)-(I-)]/[(I+)+(I-)]
 (Parsons, Flack and Wagner, Acta Cryst. B69 (2013) 249-259).
;
_refine_ls_abs_structure_Flack 0.072(6)
_refine_ls_extinction_method none
_refine_ls_goodness_of_fit_ref 1.159
_refine_ls_hydrogen_treatment mixed
_refine_ls_matrix_type full
_refine_ls_number_parameters 315
_refine_ls_number_reflns 5726
_refine_ls_number_restraints 0
_refine_ls_restrained_S_all 1.159
_refine_ls_R_factor_all 0.0480
_refine_ls_R_factor_gt 0.0417
_refine_ls_shift/su_max 0.001
_refine_ls_shift/su_mean 0.000
_refine_ls_structure_factor_coef Fsqd
_refine_ls_weighting_details 'w=1/[\s^2^(Fo^2^)+(0.0273P)^2^+1.4295P] where P=(Fo^2^+2Fc^2^)/3'
_refine_ls_weighting_scheme calc
_refine_ls_wR_factor_gt 0.0967
_refine_ls_wR_factor_ref 0.0998
_reflns_Friedel_coverage 0.737
_reflns_Friedel_fraction_full 0.995
_reflns_Friedel_fraction_max 0.995
_reflns_number_gt 5126
_reflns_number_total 5726
_reflns_threshold_expression 'I > 2\s(I)'
_cod_data_source_file c7nj01557g2.cif
_cod_data_source_block 238EXT_0m_d_b
_cod_database_code 7056553
_shelx_shelxl_version_number 2014/7
_shelx_space_group_comment
;
The symmetry employed for this shelxl refinement is uniquely defined
by the following loop, which should always be used as a source of
symmetry information in preference to the above space-group names.
They are only intended as comments.
;

loop_
_space_group_symop_operation_xyz
'x, y, z'
'-x+1/2, -y, z+1/2'
'-x, y+1/2, -z+1/2'
'x+1/2, -y+1/2, -z'

loop_
_atom_site_label
_atom_site_type_symbol
_atom_site_fract_x
_atom_site_fract_y
_atom_site_fract_z
_atom_site_U_iso_or_equiv
_atom_site_adp_type
_atom_site_occupancy
_atom_site_site_symmetry_order
_atom_site_calc_flag
_atom_site_refinement_flags_posn
_atom_site_refinement_flags_adp
C1 C 0.3537(9) 0.3280(3) 0.84938(18) 0.0444(10) Uani 1 1 d . .
H1 H 0.2452 0.2972 0.8299 0.053 Uiso 1 1 calc R U
Cu1 Cu 0.50034(10) 0.37378(2) 0.73690(2) 0.02348(11) Uani 1 1 d . .
N1 N 0.5138(7) 0.37064(16) 0.82105(11) 0.0332(6) Uani 1 1 d . .
O1 O 0.4886(6) 0.48377(12) 0.73956(11) 0.0345(5) Uani 1 1 d . .
C2 C 0.3433(9) 0.3278(3) 0.90603(19) 0.0486(11) Uani 1 1 d . .
H2 H 0.2277 0.2976 0.9238 0.058 Uiso 1 1 calc R U
N2 N 0.5342(6) 0.37718(16) 0.65316(12) 0.0316(7) Uani 1 1 d . .
O2 O 0.8798(6) 0.51009(15) 0.7307(2) 0.0597(10) Uani 1 1 d . .
C3 C 0.5020(9) 0.3719(2) 0.93703(14) 0.0392(7) Uani 1 1 d . .
O3 O 0.0999(5) 0.37178(16) 0.73070(16) 0.0444(7) Uani 1 1 d . .
C4 C 0.6701(10) 0.4153(3) 0.90712(19) 0.0543(12) Uani 1 1 d . .
H4 H 0.7827 0.4458 0.9256 0.065 Uiso 1 1 calc R U
O4 O 0.4920(6) 0.76324(11) 0.76575(10) 0.0319(5) Uani 1 1 d . .
C5 C 0.6698(9) 0.4132(3) 0.85029(18) 0.0473(11) Uani 1 1 d . .
H5 H 0.7835 0.4428 0.8314 0.057 Uiso 1 1 calc R U
O5 O 0.1183(5) 0.74369(15) 0.73258(18) 0.0554(9) Uani 1 1 d . .
C6 C 0.4946(9) 0.3740(2) 0.99841(15) 0.0445(8) Uani 1 1 d . .
C7 C 0.3336(16) 0.3328(5) 1.0278(2) 0.110(3) Uani 1 1 d . .
H7 H 0.2230 0.3015 1.0094 0.132 Uiso 1 1 calc R U
C8 C 0.3279(18) 0.3355(6) 1.0846(3) 0.121(4) Uani 1 1 d . .
H8 H 0.2104 0.3072 1.1033 0.145 Uiso 1 1 calc R U
C9 C 0.4838(13) 0.3771(4) 1.11352(19) 0.0695(14) Uani 1 1 d . .
H9 H 0.4810 0.3772 1.1519 0.083 Uiso 1 1 calc R U
C10 C 0.6442(17) 0.4187(6) 1.0857(3) 0.123(4) Uani 1 1 d . .
H10 H 0.7524 0.4498 1.1050 0.148 Uiso 1 1 calc R U
C11 C 0.6551(15) 0.4170(5) 1.0284(3) 0.108(3) Uani 1 1 d . .
H11 H 0.7734 0.4457 1.0102 0.130 Uiso 1 1 calc R U
C12 C 0.6886(9) 0.3340(3) 0.62457(19) 0.0483(11) Uani 1 1 d . .
H12 H 0.7986 0.3035 0.6438 0.058 Uiso 1 1 calc R U
C13 C 0.6931(10) 0.3324(3) 0.5680(2) 0.0542(12) Uani 1 1 d . .
H13 H 0.8048 0.3010 0.5500 0.065 Uiso 1 1 calc R U
C14 C 0.5326(8) 0.3771(2) 0.53721(16) 0.0399(9) Uani 1 1 d . .
C15 C 0.3757(10) 0.4225(3) 0.5680(2) 0.0539(12) Uani 1 1 d . .
H15 H 0.2646 0.4540 0.5499 0.065 Uiso 1 1 calc R U
C16 C 0.3812(10) 0.4217(3) 0.62452(19) 0.0471(11) Uani 1 1 d . .
H16 H 0.2744 0.4534 0.6437 0.056 Uiso 1 1 calc R U
C17 C 0.5291(9) 0.3762(3) 0.47546(17) 0.0469(10) Uani 1 1 d . .
C18 C 0.6976(14) 0.3349(5) 0.4459(3) 0.082(2) Uani 1 1 d . .
H18 H 0.8168 0.3070 0.4644 0.099 Uiso 1 1 calc R U
C19 C 0.6907(16) 0.3346(6) 0.3882(3) 0.102(3) Uani 1 1 d . .
H19 H 0.8057 0.3064 0.3686 0.122 Uiso 1 1 calc R U
C20 C 0.5182(13) 0.3749(4) 0.3605(2) 0.082(2) Uani 1 1 d . .
H20 H 0.5146 0.3746 0.3222 0.099 Uiso 1 1 calc R U
C21 C 0.3528(15) 0.4153(6) 0.3892(3) 0.102(3) Uani 1 1 d . .
H21 H 0.2347 0.4432 0.3703 0.122 Uiso 1 1 calc R U
C22 C 0.3547(13) 0.4163(5) 0.4465(2) 0.086(2) Uani 1 1 d . .
H22 H 0.2372 0.4443 0.4654 0.103 Uiso 1 1 calc R U
C23 C 0.6657(6) 0.52892(17) 0.73497(16) 0.0264(6) Uani 1 1 d . .
C24 C 0.6078(7) 0.61289(17) 0.73859(16) 0.0266(7) Uani 1 1 d . .
H24 H 0.7347 0.6483 0.7384 0.032 Uiso 1 1 calc R U
C25 C 0.3817(7) 0.63792(17) 0.74197(15) 0.0254(7) Uani 1 1 d . .
H25 H 0.2552 0.6024 0.7412 0.030 Uiso 1 1 calc R U
C26 C 0.3213(7) 0.72136(18) 0.74700(13) 0.0248(7) Uani 1 1 d . .
H3A H 0.025(9) 0.409(3) 0.7400(17) 0.036(11) Uiso 1 1 d . .
H3B H 0.048(11) 0.331(3) 0.739(2) 0.063(16) Uiso 1 1 d . .

loop_
_atom_site_aniso_label
_atom_site_aniso_U_11
_atom_site_aniso_U_22
_atom_site_aniso_U_33
_atom_site_aniso_U_23
_atom_site_aniso_U_13
_atom_site_aniso_U_12
C1 0.051(3) 0.041(2) 0.041(2) 0.0001(17) -0.0030(19) -0.016(2)
Cu1 0.02491(18) 0.01128(15) 0.03426(19) 0.00044(14) -0.0009(3) 0.00023(19)
N1 0.0382(16) 0.0272(12) 0.0342(13) -0.0030(11) 0.0020(17) -0.001(2)
O1 0.0319(13) 0.0121(9) 0.0595(14) -0.0032(9) 0.0034(19) -0.0017(11)
C2 0.051(3) 0.051(3) 0.043(2) 0.0044(19) 0.002(2) -0.019(2)
N2 0.0326(19) 0.0216(12) 0.0406(14) 0.0009(11) -0.0003(13) 0.0021(16)
O2 0.0306(16) 0.0218(12) 0.127(3) 0.0040(17) 0.005(2) 0.0067(12)
C3 0.0418(18) 0.0396(18) 0.0363(16) -0.0014(14) 0.003(2) -0.003(3)
O3 0.0242(12) 0.0196(12) 0.089(2) 0.0093(16) 0.0041(15) 0.0005(11)
C4 0.062(3) 0.061(3) 0.040(2) -0.005(2) -0.003(2) -0.024(3)
O4 0.0398(13) 0.0128(8) 0.0430(12) -0.0004(8) -0.007(2) -0.0018(11)
C5 0.054(3) 0.047(2) 0.041(2) -0.0008(18) 0.003(2) -0.018(2)
O5 0.0254(14) 0.0245(12) 0.116(3) -0.0165(17) -0.0079(19) 0.0056(11)
C6 0.046(2) 0.050(2) 0.0378(17) -0.0004(16) 0.005(3) 0.001(4)
C7 0.120(6) 0.165(8) 0.045(3) -0.014(4) 0.015(4) -0.095(6)
C8 0.135(7) 0.180(9) 0.048(3) -0.005(4) 0.020(4) -0.092(7)
C9 0.076(4) 0.095(4) 0.037(2) -0.001(2) 0.010(3) -0.007(5)
C10 0.119(6) 0.207(10) 0.044(3) -0.018(5) -0.002(4) -0.092(7)
C11 0.103(6) 0.177(8) 0.044(3) -0.007(4) 0.003(3) -0.087(6)
C12 0.046(3) 0.052(3) 0.047(2) -0.001(2) -0.002(2) 0.020(2)
C13 0.050(3) 0.066(3) 0.047(3) -0.006(2) 0.001(2) 0.022(3)
C14 0.039(2) 0.0420(19) 0.0391(17) 0.0005(16) 0.0007(18) -0.007(2)
C15 0.058(3) 0.061(3) 0.044(2) 0.013(2) 0.000(2) 0.022(3)
C16 0.055(3) 0.045(2) 0.042(2) 0.0065(18) 0.004(2) 0.022(2)
C17 0.042(2) 0.060(2) 0.0383(18) 0.0000(18) -0.003(2) -0.015(3)
C18 0.081(5) 0.114(6) 0.052(3) -0.003(3) 0.005(3) 0.019(4)
C19 0.095(6) 0.162(8) 0.047(3) -0.014(4) 0.018(4) 0.011(6)
C20 0.067(4) 0.140(6) 0.040(2) -0.004(3) -0.001(3) -0.028(6)
C21 0.084(5) 0.173(8) 0.048(3) 0.003(4) -0.019(4) 0.011(5)
C22 0.073(4) 0.141(7) 0.043(3) -0.003(3) -0.008(3) 0.022(4)
C23 0.0255(16) 0.0170(13) 0.0367(17) 0.0010(14) -0.0018(16) 0.0014(12)
C24 0.0270(16) 0.0118(13) 0.0410(18) -0.0010(14) -0.0028(16) -0.0007(12)
C25 0.0284(17) 0.0108(13) 0.0369(18) -0.0037(12) -0.0012(14) -0.0035(13)
C26 0.0277(18) 0.0133(13) 0.0335(18) -0.0020(11) 0.0061(12) -0.0012(13)

loop_
_atom_type_symbol
_atom_type_description
_atom_type_scat_dispersion_real
_atom_type_scat_dispersion_imag
_atom_type_scat_source
C C 0.0033 0.0016 'International Tables Vol C Tables 4.2.6.8 and 6.1.1.4'
H H 0.0000 0.0000 'International Tables Vol C Tables 4.2.6.8 and 6.1.1.4'
Cu Cu 0.3201 1.2651 'International Tables Vol C Tables 4.2.6.8 and 6.1.1.4'
N N 0.0061 0.0033 'International Tables Vol C Tables 4.2.6.8 and 6.1.1.4'
O O 0.0106 0.0060 'International Tables Vol C Tables 4.2.6.8 and 6.1.1.4'

loop_
_geom_angle_atom_site_label_1
_geom_angle_atom_site_label_2
_geom_angle_atom_site_label_3
_geom_angle
_geom_angle_site_symmetry_1
_geom_angle_site_symmetry_3
N1 C1 C2 122.7(4) . .
N1 C1 H1 118.6 . .
C2 C1 H1 118.6 . .
O1 Cu1 O4 179.32(13) . 3_646
O1 Cu1 N2 90.43(12) . .
O4 Cu1 N2 89.64(11) 3_646 .
O1 Cu1 N1 89.68(12) . .
O4 Cu1 N1 90.33(11) 3_646 .
N2 Cu1 N1 172.68(15) . .
O1 Cu1 O3 89.11(12) . .
O4 Cu1 O3 90.21(12) 3_646 .
N2 Cu1 O3 91.35(14) . .
N1 Cu1 O3 95.97(15) . .
C5 N1 C1 117.1(3) . .
C5 N1 Cu1 122.6(3) . .
C1 N1 Cu1 120.2(3) . .
C23 O1 Cu1 126.6(2) . .
C1 C2 C3 121.0(4) . .
C1 C2 H2 119.5 . .
C3 C2 H2 119.5 . .
C12 N2 C16 117.3(4) . .
C12 N2 Cu1 124.1(3) . .
C16 N2 Cu1 118.4(3) . .
C2 C3 C4 115.8(4) . .
C2 C3 C6 122.6(4) . .
C4 C3 C6 121.6(4) . .
Cu1 O3 H3A 118(4) . .
Cu1 O3 H3B 111(4) . .
H3A O3 H3B 119(5) . .
C5 C4 C3 120.3(4) . .
C5 C4 H4 119.9 . .
C3 C4 H4 119.9 . .
C26 O4 Cu1 125.2(2) . 3_656
N1 C5 C4 123.1(4) . .
N1 C5 H5 118.5 . .
C4 C5 H5 118.5 . .
C7 C6 C11 115.8(5) . .
C7 C6 C3 122.4(5) . .
C11 C6 C3 121.8(5) . .
C6 C7 C8 121.8(6) . .
C6 C7 H7 119.1 . .
C8 C7 H7 119.1 . .
C9 C8 C7 122.3(6) . .
C9 C8 H8 118.9 . .
C7 C8 H8 118.9 . .
C8 C9 C10 117.4(5) . .
C8 C9 H9 121.3 . .
C10 C9 H9 121.3 . .
C9 C10 C11 121.7(6) . .
C9 C10 H10 119.1 . .
C11 C10 H10 119.1 . .
C6 C11 C10 121.0(6) . .
C6 C11 H11 119.5 . .
C10 C11 H11 119.5 . .
N2 C12 C13 123.0(4) . .
N2 C12 H12 118.5 . .
C13 C12 H12 118.5 . .
C12 C13 C14 120.8(4) . .
C12 C13 H13 119.6 . .
C14 C13 H13 119.6 . .
C15 C14 C13 115.0(4) . .
C15 C14 C17 122.5(4) . .
C13 C14 C17 122.5(4) . .
C16 C15 C14 121.3(4) . .
C16 C15 H15 119.4 . .
C14 C15 H15 119.4 . .
N2 C16 C15 122.6(4) . .
N2 C16 H16 118.7 . .
C15 C16 H16 118.7 . .
C18 C17 C22 117.9(5) . .
C18 C17 C14 121.2(5) . .
C22 C17 C14 120.9(5) . .
C17 C18 C19 120.3(7) . .
C17 C18 H18 119.8 . .
C19 C18 H18 119.8 . .
C20 C19 C18 120.8(7) . .
C20 C19 H19 119.6 . .
C18 C19 H19 119.6 . .
C21 C20 C19 119.2(5) . .
C21 C20 H20 120.4 . .
C19 C20 H20 120.4 . .
C20 C21 C22 121.2(7) . .
C20 C21 H21 119.4 . .
C22 C21 H21 119.4 . .
C17 C22 C21 120.6(7) . .
C17 C22 H22 119.7 . .
C21 C22 H22 119.7 . .
O2 C23 O1 125.7(3) . .
O2 C23 C24 118.0(3) . .
O1 C23 C24 116.2(3) . .
C25 C24 C23 121.7(3) . .
C25 C24 H24 119.1 . .
C23 C24 H24 119.1 . .
C24 C25 C26 122.3(3) . .
C24 C25 H25 118.8 . .
C26 C25 H25 118.8 . .
O5 C26 O4 126.0(3) . .
O5 C26 C25 119.0(3) . .
O4 C26 C25 115.0(3) . .

loop_
_geom_bond_atom_site_label_1
_geom_bond_atom_site_label_2
_geom_bond_distance
_geom_bond_site_symmetry_2
C1 N1 1.340(5) .
C1 C2 1.374(6) .
C1 H1 0.9300 .
Cu1 O1 1.916(2) .
Cu1 O4 1.9254(19) 3_646
Cu1 N2 2.039(3) .
Cu1 N1 2.042(3) .
Cu1 O3 2.204(3) .
N1 C5 1.336(5) .
O1 C23 1.255(4) .
C2 C3 1.384(6) .
C2 H2 0.9300 .
N2 C12 1.328(5) .
N2 C16 1.337(5) .
O2 C23 1.225(4) .
C3 C4 1.396(6) .
C3 C6 1.489(5) .
O3 H3A 0.80(5) .
O3 H3B 0.79(6) .
C4 C5 1.378(6) .
C4 H4 0.9300 .
O4 C26 1.271(5) .
O4 Cu1 1.9254(19) 3_656
C5 H5 0.9300 .
O5 C26 1.232(5) .
C6 C7 1.344(7) .
C6 C11 1.365(8) .
C7 C8 1.378(9) .
C7 H7 0.9300 .
C8 C9 1.322(9) .
C8 H8 0.9300 .
C9 C10 1.324(9) .
C9 H9 0.9300 .
C10 C11 1.392(9) .
C10 H10 0.9300 .
C11 H11 0.9300 .
C12 C13 1.371(7) .
C12 H12 0.9300 .
C13 C14 1.394(6) .
C13 H13 0.9300 .
C14 C15 1.386(6) .
C14 C17 1.497(5) .
C15 C16 1.371(6) .
C15 H15 0.9300 .
C16 H16 0.9300 .
C17 C18 1.373(8) .
C17 C22 1.378(8) .
C18 C19 1.399(9) .
C18 H18 0.9300 .
C19 C20 1.357(10) .
C19 H19 0.9300 .
C20 C21 1.343(10) .
C20 H20 0.9300 .
C21 C22 1.388(8) .
C21 H21 0.9300 .
C22 H22 0.9300 .
C23 C24 1.498(4) .
C24 C25 1.319(5) .
C24 H24 0.9300 .
C25 C26 1.494(4) .
C25 H25 0.9300 .
